data_2108025
loop_
_publ_author_name
'Daszkiewicz, Marek'
'Mielcarek, Agnieszka'

_publ_section_title
;
 Comparison of hydrogen bonds and diverse weak interactions of the nitro
 group in 2-methyl-4-nitroanilinium nitrate, bisulfate and two
 hexafluoridosilicates: elementary graph-set approach
;
_journal_issue 6
_journal_name_full 'Acta Crystallographica Section B'
_journal_page_first 916
_journal_page_last 926
_journal_paper_doi 10.1107/S2052520616016139
_journal_volume 72
_journal_year 2016
_chemical_formula_moiety '2(C7 H9 N2 O2), F6 Si, 2(H2 O'
_chemical_formula_sum 'C14 H22 F6 N4 O6 Si'
_chemical_formula_weight 484.44
_space_group_crystal_system monoclinic
_space_group_IT_number 14
_space_group_name_Hall '-P 2ybc'
_space_group_name_H-M_alt 'P 1 21/c 1'
_symmetry_space_group_name_Hall '-P 2ybc'
_symmetry_space_group_name_H-M 'P 1 21/c 1'
_atom_sites_solution_hydrogens mixed
_audit_creation_method SHELXL-2014/7
_cell_angle_alpha 90
_cell_angle_beta 104.638(5)
_cell_angle_gamma 90
_cell_formula_units_Z 2
_cell_length_a 15.0445(8)
_cell_length_b 8.8682(4)
_cell_length_c 8.1133(4)
_cell_measurement_reflns_used 1555
_cell_measurement_temperature 295(2)
_cell_measurement_theta_max 23.531
_cell_measurement_theta_min 2.689
_cell_volume 1047.32(9)
_computing_cell_refinement 'CrysAlis 1.171.38.34a'
_computing_data_collection 'CrysAlis 1.171.38.34a'
_computing_data_reduction 'CrysAlis 1.171.38.34a'
_computing_structure_refinement 'SHELXL-2014/7 (Sheldrick, 2014)'
_computing_structure_solution 'SHELXS-2014/7 (Sheldrick, 2014)'
_diffrn_ambient_temperature 295(2)
_diffrn_measured_fraction_theta_full 0.999
_diffrn_measured_fraction_theta_max 0.999
_diffrn_measurement_device_type 'KUMA KM-4 with area CCD detector'
_diffrn_measurement_method \w-scan
_diffrn_radiation_type MoK\a
_diffrn_radiation_wavelength 0.71073
_diffrn_reflns_av_R_equivalents 0.0457
_diffrn_reflns_limit_h_max 16
_diffrn_reflns_limit_h_min -16
_diffrn_reflns_limit_k_max 9
_diffrn_reflns_limit_k_min -9
_diffrn_reflns_limit_l_max 9
_diffrn_reflns_limit_l_min -8
_diffrn_reflns_number 8200
_diffrn_reflns_theta_full 23.531
_diffrn_reflns_theta_max 23.531
_diffrn_reflns_theta_min 2.689
_exptl_absorpt_coefficient_mu 0.204
_exptl_absorpt_correction_T_max 1.00000
_exptl_absorpt_correction_T_min 0.68144
_exptl_absorpt_correction_type multi-scan
_exptl_absorpt_process_details
;
CrysAlisPro 1.171.38.34a (Rigaku Oxford Diffraction, 2015)
Empirical absorption correction using spherical harmonics,
 implemented in SCALE3 ABSPACK scaling algorithm.
;
_exptl_crystal_colour yellow
_exptl_crystal_density_diffrn 1.536
_exptl_crystal_description plate
_exptl_crystal_F_000 500
_exptl_crystal_size_max 0.319
_exptl_crystal_size_mid 0.292
_exptl_crystal_size_min 0.012
_refine_diff_density_max 0.279
_refine_diff_density_min -0.243
_refine_ls_extinction_method none
_refine_ls_goodness_of_fit_ref 1.088
_refine_ls_hydrogen_treatment mixed
_refine_ls_matrix_type full
_refine_ls_number_parameters 150
_refine_ls_number_reflns 1555
_refine_ls_number_restraints 2
_refine_ls_restrained_S_all 1.088
_refine_ls_R_factor_all 0.0764
_refine_ls_R_factor_gt 0.0471
_refine_ls_shift/su_max <0.001
_refine_ls_shift/su_mean <0.001
_refine_ls_structure_factor_coef Fsqd
_refine_ls_weighting_details 'w=1/[\s^2^(Fo^2^)+(0.0453P)^2^+0.4536P] where P=(Fo^2^+2Fc^2^)/3'
_refine_ls_weighting_scheme calc
_refine_ls_wR_factor_gt 0.1003
_refine_ls_wR_factor_ref 0.1128
_reflns_number_gt 1117
_reflns_number_total 1555
_reflns_threshold_expression 'I > 2\s(I)'
_cod_data_source_file eb5052sup1.cif
_cod_data_source_block 1652
_cod_depositor_comments
;

2019-10-27
Z value and formula fixed to values more according to usual
chemical conventions.                 miguel
;
_cod_original_formula_weight 242.22
_cod_original_formula_units_Z 4
_cod_original_formula_sum 'C7 H11 F3 N2 O3 Si0.50'
_cod_database_code 2108025
_shelx_space_group_comment
;
The symmetry employed for this shelxl refinement is uniquely defined
by the following loop, which should always be used as a source of
symmetry information in preference to the above space-group names.
They are only intended as comments.
;

loop_
_space_group_symop_operation_xyz
'x, y, z'
'-x, y+1/2, -z+1/2'
'-x, -y, -z'
'x, -y-1/2, z-1/2'

loop_
_atom_site_type_symbol
_atom_site_label
_atom_site_fract_x
_atom_site_fract_y
_atom_site_fract_z
_atom_site_U_iso_or_equiv
_atom_site_adp_type
_atom_site_calc_flag
_atom_site_occupancy
Si Si1 0.0000 0.0000 0.5000 0.0362(3) Uani d 1
F F1 0.06765(12) 0.14276(19) 0.5961(2) 0.0531(5) Uani d 1
F F2 -0.00753(12) 0.0786(2) 0.3116(2) 0.0572(6) Uani d 1
F F3 0.09301(12) -0.09649(19) 0.4815(2) 0.0561(5) Uani d 1
C C1 0.22639(19) 0.3269(3) 0.4282(3) 0.0390(7) Uani d 1
N N1 0.13715(16) 0.3805(3) 0.4478(3) 0.0445(7) Uani d 1
H H1A 0.1023 0.4089 0.3468 0.067 Uiso calc 1
H H1B 0.1458 0.4587 0.5189 0.067 Uiso calc 1
H H1C 0.1093 0.3066 0.4894 0.067 Uiso calc 1
C C2 0.2905(2) 0.4294(4) 0.4027(4) 0.0509(9) Uani d 1
C C3 0.3720(2) 0.3692(5) 0.3811(4) 0.0643(11) Uani d 1
H H3 0.4183 0.4333 0.3664 0.077 Uiso calc 1
C C4 0.3847(2) 0.2168(5) 0.3813(4) 0.0571(10) Uani d 1
N N2 0.4714(3) 0.1580(6) 0.3516(5) 0.0897(12) Uani d 1
O O1 0.5362(2) 0.2402(5) 0.3735(6) 0.159(2) Uani d 1
O O2 0.4730(2) 0.0260(5) 0.3111(5) 0.1256(14) Uani d 1
C C5 0.3205(2) 0.1170(4) 0.4047(4) 0.0625(10) Uani d 1
H H5 0.3307 0.0136 0.4042 0.075 Uiso calc 1
C C6 0.2400(2) 0.1739(4) 0.4290(4) 0.0524(9) Uani d 1
H H6 0.1947 0.1088 0.4461 0.063 Uiso calc 1
C C7 0.2733(3) 0.5961(4) 0.3940(6) 0.0899(14) Uani d 1
H H7A 0.2141 0.6161 0.3191 0.135 Uiso calc 1
H H7B 0.3199 0.6453 0.3516 0.135 Uiso calc 1
H H7C 0.2750 0.6335 0.5058 0.135 Uiso calc 1
O O1W 0.1241(3) 0.6204(3) 0.6491(4) 0.0857(10) Uani d 1
H H1W 0.108(3) 0.701(3) 0.603(6) 0.128 Uiso d 1
H H2W 0.111(3) 0.615(6) 0.741(4) 0.128 Uiso d 1

loop_
_atom_site_aniso_label
_atom_site_aniso_U_11
_atom_site_aniso_U_22
_atom_site_aniso_U_33
_atom_site_aniso_U_12
_atom_site_aniso_U_13
_atom_site_aniso_U_23
Si1 0.0424(7) 0.0312(7) 0.0370(6) -0.0035(6) 0.0141(5) 0.0008(5)
F1 0.0622(12) 0.0470(11) 0.0527(11) -0.0182(9) 0.0190(9) -0.0097(9)
F2 0.0778(14) 0.0544(12) 0.0422(10) -0.0057(10) 0.0204(9) 0.0108(9)
F3 0.0522(11) 0.0475(11) 0.0749(13) 0.0078(9) 0.0280(9) 0.0042(9)
C1 0.0346(18) 0.046(2) 0.0368(17) -0.0039(15) 0.0097(14) 0.0006(14)
N1 0.0471(16) 0.0453(15) 0.0422(14) -0.0032(13) 0.0132(12) 0.0035(12)
C2 0.045(2) 0.053(2) 0.055(2) -0.0097(17) 0.0124(16) 0.0094(17)
C3 0.042(2) 0.081(3) 0.072(3) -0.012(2) 0.0180(18) 0.017(2)
C4 0.039(2) 0.082(3) 0.054(2) 0.011(2) 0.0173(16) 0.009(2)
N2 0.056(3) 0.122(4) 0.097(3) 0.022(3) 0.032(2) 0.028(3)
O1 0.058(2) 0.154(4) 0.284(6) 0.012(2) 0.075(3) 0.051(4)
O2 0.100(3) 0.147(4) 0.146(3) 0.039(3) 0.061(2) -0.020(3)
C5 0.060(2) 0.057(2) 0.077(3) 0.003(2) 0.028(2) -0.003(2)
C6 0.047(2) 0.050(2) 0.064(2) -0.0071(18) 0.0225(17) -0.0045(17)
C7 0.078(3) 0.057(3) 0.141(4) -0.013(2) 0.040(3) 0.024(3)
O1W 0.155(3) 0.0443(16) 0.076(2) 0.0150(17) 0.064(2) 0.0115(14)

loop_
_atom_type_symbol
_atom_type_description
_atom_type_scat_dispersion_real
_atom_type_scat_dispersion_imag
_atom_type_scat_source
C C 0.0033 0.0016 'International Tables Vol C Tables 4.2.6.8 and 6.1.1.4'
H H 0.0000 0.0000 'International Tables Vol C Tables 4.2.6.8 and 6.1.1.4'
N N 0.0061 0.0033 'International Tables Vol C Tables 4.2.6.8 and 6.1.1.4'
O O 0.0106 0.0060 'International Tables Vol C Tables 4.2.6.8 and 6.1.1.4'
F F 0.0171 0.0103 'International Tables Vol C Tables 4.2.6.8 and 6.1.1.4'
Si Si 0.0817 0.0704 'International Tables Vol C Tables 4.2.6.8 and 6.1.1.4'

loop_
_geom_angle_atom_site_label_1
_geom_angle_atom_site_label_2
_geom_angle_atom_site_label_3
_geom_angle_site_symmetry_1
_geom_angle_site_symmetry_3
_geom_angle
F2 Si1 F2 3_556 . 180.0
F2 Si1 F3 3_556 3_556 89.78(9)
F2 Si1 F3 . 3_556 90.22(9)
F2 Si1 F3 3_556 . 90.22(9)
F2 Si1 F3 . . 89.78(9)
F3 Si1 F3 3_556 . 180.0
F2 Si1 F1 3_556 . 89.81(8)
F2 Si1 F1 . . 90.19(8)
F3 Si1 F1 3_556 . 89.73(9)
F3 Si1 F1 . . 90.27(9)
F2 Si1 F1 3_556 3_556 90.19(8)
F2 Si1 F1 . 3_556 89.81(8)
F3 Si1 F1 3_556 3_556 90.27(9)
F3 Si1 F1 . 3_556 89.73(9)
F1 Si1 F1 . 3_556 180.0
C6 C1 C2 . . 122.9(3)
C6 C1 N1 . . 117.3(3)
C2 C1 N1 . . 119.7(3)
C1 N1 H1A . . 109.5
C1 N1 H1B . . 109.5
H1A N1 H1B . . 109.5
C1 N1 H1C . . 109.5
H1A N1 H1C . . 109.5
H1B N1 H1C . . 109.5
C1 C2 C3 . . 116.0(3)
C1 C2 C7 . . 122.6(3)
C3 C2 C7 . . 121.3(3)
C4 C3 C2 . . 120.6(3)
C4 C3 H3 . . 119.7
C2 C3 H3 . . 119.7
C5 C4 C3 . . 122.7(3)
C5 C4 N2 . . 118.7(4)
C3 C4 N2 . . 118.6(4)
O1 N2 O2 . . 123.8(4)
O1 N2 C4 . . 118.7(5)
O2 N2 C4 . . 117.4(4)
C4 C5 C6 . . 117.7(3)
C4 C5 H5 . . 121.1
C6 C5 H5 . . 121.1
C5 C6 C1 . . 120.0(3)
C5 C6 H6 . . 120.0
C1 C6 H6 . . 120.0
C2 C7 H7A . . 109.5
C2 C7 H7B . . 109.5
H7A C7 H7B . . 109.5
C2 C7 H7C . . 109.5
H7A C7 H7C . . 109.5
H7B C7 H7C . . 109.5
H1W O1W H2W . . 111(5)

loop_
_geom_bond_atom_site_label_1
_geom_bond_atom_site_label_2
_geom_bond_site_symmetry_2
_geom_bond_distance
Si1 F2 3_556 1.6577(16)
Si1 F2 . 1.6577(16)
Si1 F3 3_556 1.6789(17)
Si1 F3 . 1.6790(17)
Si1 F1 . 1.6868(16)
Si1 F1 3_556 1.6868(16)
C1 C6 . 1.372(4)
C1 C2 . 1.378(4)
C1 N1 . 1.470(3)
N1 H1A . 0.8900
N1 H1B . 0.8900
N1 H1C . 0.8900
C2 C3 . 1.389(5)
C2 C7 . 1.499(5)
C3 C4 . 1.365(5)
C3 H3 . 0.9300
C4 C5 . 1.359(5)
C4 N2 . 1.480(5)
N2 O1 . 1.193(5)
N2 O2 . 1.217(5)
C5 C6 . 1.371(4)
C5 H5 . 0.9300
C6 H6 . 0.9300
C7 H7A . 0.9600
C7 H7B . 0.9600
C7 H7C . 0.9600
O1W H1W . 0.819(19)
O1W H2W . 0.818(19)

loop_
_geom_hbond_atom_site_label_D
_geom_hbond_atom_site_label_H
_geom_hbond_atom_site_label_A
_geom_hbond_site_symmetry_A
_geom_hbond_distance_DH
_geom_hbond_distance_HA
_geom_hbond_distance_DA
_geom_hbond_angle_DHA
N1 H1A F1 4_565 0.89 2.02 2.787(3) 143.6
N1 H1A F2 2 0.89 2.24 3.040(3) 149.2
N1 H1B O1W . 0.89 1.86 2.719(4) 162.0
N1 H1C F1 . 0.89 1.88 2.761(3) 171.7
C3 H3 O2 2_655 0.93 2.57 3.412(5) 150.5
C6 H6 F1 . 0.93 2.53 3.227(4) 132.0
C6 H6 F3 . 0.93 2.44 3.361(4) 170.1
O1W H1W F3 1_565 0.819(19) 2.03(2) 2.837(3) 168(5)
O1W H2W F3 4_566 0.818(19) 2.04(2) 2.859(3) 174(5)

loop_
_geom_torsion_atom_site_label_1
_geom_torsion_atom_site_label_2
_geom_torsion_atom_site_label_3
_geom_torsion_atom_site_label_4
_geom_torsion
C6 C1 C2 C3 -1.4(5)
N1 C1 C2 C3 -178.4(3)
C6 C1 C2 C7 177.1(4)
N1 C1 C2 C7 0.1(5)
C1 C2 C3 C4 1.7(5)
C7 C2 C3 C4 -176.8(4)
C2 C3 C4 C5 -1.0(6)
C2 C3 C4 N2 177.8(3)
C5 C4 N2 O1 -161.4(4)
C3 C4 N2 O1 19.7(6)
C5 C4 N2 O2 16.4(6)
C3 C4 N2 O2 -162.5(4)
C3 C4 C5 C6 0.0(5)
N2 C4 C5 C6 -178.9(3)
C4 C5 C6 C1 0.4(5)
C2 C1 C6 C5 0.4(5)
N1 C1 C6 C5 177.5(3)

_cod_database_fobs_code 2108025
